data_7158369
loop_
_publ_author_name
'Islam, Khadimul'
'Narjinari, Himani'
'Bisarya, Akshara'
'Kumar, Akshai'

_publ_section_title
;
 Multi-fold Sonogashira coupling: a new and convenient approach to obtain
 tetraalkynyl anthracenes with tunable photophysical properties.
;
_journal_issue 44
_journal_name_full 'Organic &amp; biomolecular chemistry'
_journal_page_first 9692
_journal_page_last 9704
_journal_paper_doi 10.1039/d1ob01861b
_journal_volume 19
_journal_year 2021
_chemical_formula_moiety 'C32 H18'
_chemical_formula_sum 'C32 H18'
_chemical_formula_weight 402.46
_chemical_name_common 1,4-di(anthracen-9-yl)buta-1,3-diyne
_chemical_name_systematic 1,4-di(anthracen-9-yl)buta-1,3-diyne
_space_group_IT_number 14
_space_group_name_Hall '-P 2yn'
_space_group_name_H-M_alt 'P 1 21/n 1'
_symmetry_cell_setting orthorhombic
_symmetry_space_group_name_H-M 'P 1 21/n 1'
_atom_sites_solution_hydrogens geom
_atom_sites_solution_primary direct
_atom_sites_solution_secondary difmap
_audit_creation_method SHELXL-97
_audit_update_record
;
2021-05-29 deposited with the CCDC.	2021-10-19 downloaded from the CCDC.
;
_cell_angle_alpha 90.00
_cell_angle_beta 90.00
_cell_angle_gamma 90.00
_cell_formula_units_Z 4
_cell_length_a 11.162(3)
_cell_length_b 11.978(3)
_cell_length_c 15.916(4)
_cell_measurement_reflns_used 3065
_cell_measurement_temperature 296(2)
_cell_measurement_theta_max 25.00
_cell_measurement_theta_min 2.49
_cell_volume 2127.9(9)
_computing_structure_refinement 'SHELXL-97 (Sheldrick, 1997)'
_computing_structure_solution 'SHELXS-97 (Sheldrick, 1990)'
_diffrn_ambient_temperature 296(2)
_diffrn_measured_fraction_theta_full 0.815
_diffrn_measured_fraction_theta_max 0.815
_diffrn_measurement_device_type 'CCD area detector'
_diffrn_radiation_monochromator graphite
_diffrn_radiation_source 'fine-focus sealed tube'
_diffrn_radiation_type MoK\a
_diffrn_radiation_wavelength 0.71073
_diffrn_reflns_av_R_equivalents 0.1000
_diffrn_reflns_av_sigmaI/netI 0.1338
_diffrn_reflns_limit_h_max 13
_diffrn_reflns_limit_h_min -13
_diffrn_reflns_limit_k_max 14
_diffrn_reflns_limit_k_min -14
_diffrn_reflns_limit_l_max 17
_diffrn_reflns_limit_l_min -18
_diffrn_reflns_number 12932
_diffrn_reflns_theta_full 25.00
_diffrn_reflns_theta_max 25.00
_diffrn_reflns_theta_min 2.49
_exptl_absorpt_coefficient_mu 0.071
_exptl_absorpt_process_details SADABS
_exptl_crystal_colour Brown
_exptl_crystal_density_diffrn 1.256
_exptl_crystal_density_method 'not measured'
_exptl_crystal_description block
_exptl_crystal_F_000 924
_exptl_crystal_recrystallization_method 'Re-crystallisation from solvent: Hexane + Dichloromethane'
_exptl_crystal_size_max 0.30
_exptl_crystal_size_mid 0.27
_exptl_crystal_size_min 0.25
_refine_diff_density_max 0.162
_refine_diff_density_min -0.125
_refine_diff_density_rms 0.029
_refine_ls_extinction_method none
_refine_ls_goodness_of_fit_ref 0.790
_refine_ls_hydrogen_treatment mixed
_refine_ls_matrix_type full
_refine_ls_number_parameters 289
_refine_ls_number_reflns 3065
_refine_ls_number_restraints 0
_refine_ls_restrained_S_all 0.790
_refine_ls_R_factor_all 0.1641
_refine_ls_R_factor_gt 0.0719
_refine_ls_shift/su_max 0.000
_refine_ls_shift/su_mean 0.000
_refine_ls_structure_factor_coef Fsqd
_refine_ls_weighting_details 'calc w=1/[\s^2^(Fo^2^)+(0.1959P)^2^+0.0000P] where P=(Fo^2^+2Fc^2^)/3'
_refine_ls_weighting_scheme calc
_refine_ls_wR_factor_gt 0.2009
_refine_ls_wR_factor_ref 0.2674
_reflns_number_gt 1427
_reflns_number_total 3065
_reflns_threshold_expression >2sigma(I)
_cod_data_source_file d1ob01861b2.cif
_cod_data_source_block adkhdann_0ma_a
_cod_depositor_comments 'Adding full bibliography for 7158365--7158370.cif.'
_cod_original_cell_volume 2128.0(9)
_cod_original_sg_symbol_H-M 'P 21/n'
_cod_database_code 7158369

loop_
_symmetry_equiv_pos_as_xyz
'x, y, z'
'-x+1/2, y+1/2, -z+1/2'
'-x, -y, -z'
'x-1/2, -y-1/2, z-1/2'

loop_
_atom_site_label
_atom_site_type_symbol
_atom_site_fract_x
_atom_site_fract_y
_atom_site_fract_z
_atom_site_U_iso_or_equiv
_atom_site_adp_type
_atom_site_occupancy
_atom_site_symmetry_multiplicity
_atom_site_calc_flag
_atom_site_refinement_flags
_atom_site_disorder_assembly
_atom_site_disorder_group
C001 C 0.3177(3) 0.7265(3) 0.2604(2) 0.0508(9) Uani 1 1 d . . .
C002 C 0.2775(3) 0.5956(3) 0.37509(19) 0.0485(8) Uani 1 1 d . . .
C003 C 0.3512(3) 0.6308(2) 0.30799(19) 0.0473(8) Uani 1 1 d . . .
C004 C 0.1709(3) 0.6535(3) 0.3946(2) 0.0500(8) Uani 1 1 d . . .
C005 C 0.3105(3) 0.5014(3) 0.4234(2) 0.0571(9) Uani 1 1 d . . .
C006 C 0.4065(3) 0.2576(3) 0.5528(2) 0.0637(11) Uani 1 1 d . . .
C007 C 0.4590(3) 0.5752(3) 0.2861(2) 0.0575(9) Uani 1 1 d . . .
H007 H 0.4839 0.5140 0.3174 0.069 Uiso 1 1 calc R . .
C008 C 0.3394(3) 0.4218(3) 0.4647(2) 0.0630(10) Uani 1 1 d . . .
C009 C 0.1397(3) 0.7495(3) 0.3462(2) 0.0546(9) Uani 1 1 d . . .
C00A C 0.2131(3) 0.7836(3) 0.2813(2) 0.0583(10) Uani 1 1 d . . .
H00A H 0.1921 0.8466 0.2505 0.070 Uiso 1 1 calc R . .
C00B C 0.0925(3) 0.6190(3) 0.4599(2) 0.0622(10) Uani 1 1 d . . .
H00B H 0.1125 0.5574 0.4927 0.075 Uiso 1 1 calc R . .
C00C C 0.4554(4) 0.1640(3) 0.5956(3) 0.0669(11) Uani 1 1 d . . .
C00D C 0.3921(4) 0.7592(3) 0.1926(2) 0.0640(10) Uani 1 1 d . . .
H00D H 0.3705 0.8210 0.1607 0.077 Uiso 1 1 calc R . .
C00E C 0.0311(4) 0.8062(3) 0.3665(3) 0.0687(11) Uani 1 1 d . . .
H00E H 0.0096 0.8698 0.3366 0.082 Uiso 1 1 calc R . .
C00F C 0.4927(4) 0.7039(3) 0.1731(2) 0.0691(11) Uani 1 1 d . . .
H00F H 0.5401 0.7276 0.1284 0.083 Uiso 1 1 calc R . .
C00G C -0.0109(4) 0.6747(4) 0.4750(3) 0.0722(11) Uani 1 1 d . . .
H00G H -0.0624 0.6497 0.5170 0.087 Uiso 1 1 calc R . .
C00H C 0.5261(3) 0.6101(3) 0.2202(2) 0.0673(10) Uani 1 1 d . . .
H00H H 0.5953 0.5712 0.2060 0.081 Uiso 1 1 calc R . .
C00I C 0.3738(4) 0.3326(4) 0.5109(3) 0.0738(12) Uani 1 1 d . . .
C00J C 0.4008(4) 0.1225(3) 0.6676(3) 0.0717(12) Uani 1 1 d . . .
C00K C 0.5641(4) 0.1161(3) 0.5632(3) 0.0751(13) Uani 1 1 d . . .
C00L C -0.0411(4) 0.7687(4) 0.4286(3) 0.0771(13) Uani 1 1 d . . .
H00L H -0.1119 0.8065 0.4405 0.092 Uiso 1 1 calc R . .
C00M C 0.2952(7) 0.0343(6) 0.8123(4) 0.128(3) Uani 1 1 d . . .
H00M H 0.2598 0.0038 0.8599 0.154 Uiso 1 1 calc R . .
C00N C 0.2977(5) 0.1705(4) 0.7017(3) 0.0920(16) Uani 1 1 d . . .
H00N H 0.2650 0.2325 0.6750 0.110 Uiso 1 1 calc R . .
C00O C 0.5583(6) -0.0170(4) 0.6745(4) 0.107(2) Uani 1 1 d . . .
H00O H 0.5917 -0.0791 0.7005 0.128 Uiso 1 1 calc R . .
C00P C 0.4517(6) 0.0271(4) 0.7088(3) 0.0942(17) Uani 1 1 d . . .
C00Q C 0.6155(5) 0.0254(4) 0.6060(4) 0.0948(17) Uani 1 1 d . . .
C00R C 0.6231(4) 0.1584(4) 0.4924(3) 0.0891(14) Uani 1 1 d . . .
H00R H 0.5902 0.2189 0.4639 0.107 Uiso 1 1 calc R . .
C00S C 0.2420(5) 0.1309(5) 0.7727(4) 0.123(2) Uani 1 1 d . . .
H00S H 0.1735 0.1645 0.7942 0.148 Uiso 1 1 calc R . .
C00T C 0.7269(6) -0.0204(5) 0.5732(5) 0.120(2) Uani 1 1 d . . .
H00T H 0.7614 -0.0819 0.5993 0.143 Uiso 1 1 calc R . .
C00U C 0.3940(8) -0.0111(6) 0.7813(4) 0.137(3) Uani 1 1 d . . .
H00U H 0.4269 -0.0718 0.8095 0.164 Uiso 1 1 calc R . .
C00V C 0.7800(7) 0.0244(7) 0.5062(6) 0.133(2) Uani 1 1 d . . .
H00V H 0.8529 -0.0039 0.4875 0.160 Uiso 1 1 calc R . .
C00W C 0.7269(5) 0.1131(5) 0.4644(4) 0.117(2) Uani 1 1 d . . .
H00W H 0.7631 0.1420 0.4165 0.140 Uiso 1 1 calc R . .

loop_
_atom_site_aniso_label
_atom_site_aniso_U_11
_atom_site_aniso_U_22
_atom_site_aniso_U_33
_atom_site_aniso_U_23
_atom_site_aniso_U_13
_atom_site_aniso_U_12
C001 0.063(2) 0.0458(19) 0.0440(18) 0.0025(14) -0.0116(17) -0.0059(16)
C002 0.059(2) 0.0438(18) 0.0432(17) 0.0042(14) -0.0062(16) -0.0019(15)
C003 0.0587(19) 0.0407(17) 0.0424(17) -0.0003(13) -0.0069(16) -0.0006(15)
C004 0.0582(19) 0.0462(18) 0.0456(18) -0.0052(15) -0.0092(16) -0.0008(15)
C005 0.063(2) 0.058(2) 0.0502(19) 0.0054(18) 0.0022(18) -0.0005(17)
C006 0.067(2) 0.061(2) 0.063(2) 0.0177(19) -0.014(2) 0.0021(18)
C007 0.064(2) 0.0511(19) 0.057(2) 0.0035(17) -0.0034(19) 0.0027(17)
C008 0.069(2) 0.063(2) 0.057(2) 0.019(2) 0.0027(19) 0.0076(19)
C009 0.059(2) 0.051(2) 0.053(2) -0.0053(16) -0.0118(18) 0.0031(16)
C00A 0.073(2) 0.0440(19) 0.058(2) 0.0087(16) -0.0148(19) 0.0034(17)
C00B 0.072(2) 0.063(2) 0.052(2) -0.0056(17) -0.0030(19) -0.0051(19)
C00C 0.082(3) 0.049(2) 0.070(2) 0.0082(18) -0.034(2) -0.0096(19)
C00D 0.073(3) 0.058(2) 0.060(2) 0.0171(18) -0.008(2) -0.009(2)
C00E 0.071(3) 0.059(2) 0.076(3) -0.006(2) -0.011(2) 0.0117(19)
C00F 0.068(2) 0.080(3) 0.059(2) 0.012(2) 0.002(2) -0.015(2)
C00G 0.069(3) 0.085(3) 0.063(2) -0.019(2) 0.005(2) 0.003(2)
C00H 0.059(2) 0.073(2) 0.070(2) 0.005(2) 0.005(2) -0.0030(19)
C00I 0.076(3) 0.074(3) 0.072(2) 0.024(2) -0.005(2) 0.008(2)
C00J 0.079(3) 0.064(2) 0.072(3) 0.023(2) -0.025(2) -0.015(2)
C00K 0.085(3) 0.045(2) 0.095(3) -0.012(2) -0.043(3) 0.010(2)
C00L 0.066(3) 0.080(3) 0.085(3) -0.031(3) 0.000(2) 0.012(2)
C00M 0.133(5) 0.165(6) 0.087(4) 0.061(4) -0.043(4) -0.084(5)
C00N 0.094(3) 0.115(4) 0.067(3) 0.031(3) -0.024(3) -0.045(3)
C00O 0.132(5) 0.057(3) 0.131(5) 0.010(3) -0.070(5) -0.002(3)
C00P 0.125(4) 0.076(3) 0.081(3) 0.028(3) -0.054(3) -0.036(3)
C00Q 0.115(4) 0.057(3) 0.113(4) -0.010(3) -0.057(4) 0.009(3)
C00R 0.084(3) 0.089(3) 0.095(3) -0.014(3) -0.006(3) 0.009(3)
C00S 0.108(4) 0.173(6) 0.089(4) 0.043(4) -0.026(3) -0.063(4)
C00T 0.117(5) 0.071(3) 0.171(6) -0.036(4) -0.069(5) 0.047(3)
C00U 0.164(6) 0.124(5) 0.123(5) 0.065(4) -0.072(5) -0.076(5)
C00V 0.108(5) 0.120(6) 0.172(7) -0.060(5) -0.017(5) 0.025(4)
C00W 0.099(4) 0.112(4) 0.140(5) -0.045(4) -0.008(4) 0.019(3)

loop_
_atom_type_symbol
_atom_type_description
_atom_type_scat_dispersion_real
_atom_type_scat_dispersion_imag
_atom_type_scat_source
C C 0.0033 0.0016 'International Tables Vol C Tables 4.2.6.8 and 6.1.1.4'
H H 0.0000 0.0000 'International Tables Vol C Tables 4.2.6.8 and 6.1.1.4'

loop_
_geom_angle_atom_site_label_1
_geom_angle_atom_site_label_2
_geom_angle_atom_site_label_3
_geom_angle
_geom_angle_site_symmetry_1
_geom_angle_site_symmetry_3
_geom_angle_publ_flag
C00A C001 C00D 122.5(3) . . ?
C00A C001 C003 119.3(3) . . ?
C00D C001 C003 118.3(3) . . ?
C004 C002 C003 120.7(3) . . ?
C004 C002 C005 119.5(3) . . ?
C003 C002 C005 119.8(3) . . ?
C002 C003 C007 122.7(3) . . ?
C002 C003 C001 119.3(3) . . ?
C007 C003 C001 118.1(3) . . ?
C002 C004 C00B 122.4(3) . . ?
C002 C004 C009 118.9(3) . . ?
C00B C004 C009 118.6(3) . . ?
C008 C005 C002 179.5(4) . . ?
C00I C006 C00C 173.2(4) . . ?
C00H C007 C003 121.0(3) . . ?
C00H C007 H007 119.5 . . ?
C003 C007 H007 119.5 . . ?
C005 C008 C00I 179.0(4) . . ?
C00A C009 C004 119.8(3) . . ?
C00A C009 C00E 122.2(3) . . ?
C004 C009 C00E 118.0(3) . . ?
C009 C00A C001 122.1(3) . . ?
C009 C00A H00A 119.0 . . ?
C001 C00A H00A 119.0 . . ?
C00G C00B C004 120.7(4) . . ?
C00G C00B H00B 119.6 . . ?
C004 C00B H00B 119.6 . . ?
C00J C00C C006 120.6(4) . . ?
C00J C00C C00K 121.5(4) . . ?
C006 C00C C00K 117.9(4) . . ?
C00F C00D C001 122.1(3) . . ?
C00F C00D H00D 119.0 . . ?
C001 C00D H00D 119.0 . . ?
C00L C00E C009 120.9(4) . . ?
C00L C00E H00E 119.6 . . ?
C009 C00E H00E 119.6 . . ?
C00D C00F C00H 119.7(3) . . ?
C00D C00F H00F 120.2 . . ?
C00H C00F H00F 120.2 . . ?
C00B C00G C00L 120.8(4) . . ?
C00B C00G H00G 119.6 . . ?
C00L C00G H00G 119.6 . . ?
C007 C00H C00F 121.0(3) . . ?
C007 C00H H00H 119.5 . . ?
C00F C00H H00H 119.5 . . ?
C006 C00I C008 177.6(5) . . ?
C00C C00J C00N 122.3(4) . . ?
C00C C00J C00P 119.2(5) . . ?
C00N C00J C00P 118.5(4) . . ?
C00R C00K C00Q 118.6(5) . . ?
C00R C00K C00C 122.7(4) . . ?
C00Q C00K C00C 118.6(5) . . ?
C00E C00L C00G 121.0(4) . . ?
C00E C00L H00L 119.5 . . ?
C00G C00L H00L 119.5 . . ?
C00U C00M C00S 120.6(6) . . ?
C00U C00M H00M 119.7 . . ?
C00S C00M H00M 119.7 . . ?
C00S C00N C00J 123.4(5) . . ?
C00S C00N H00N 118.3 . . ?
C00J C00N H00N 118.3 . . ?
C00Q C00O C00P 124.4(5) . . ?
C00Q C00O H00O 117.8 . . ?
C00P C00O H00O 117.8 . . ?
C00U C00P C00O 125.8(6) . . ?
C00U C00P C00J 117.1(7) . . ?
C00O C00P C00J 117.1(5) . . ?
C00O C00Q C00K 119.0(6) . . ?
C00O C00Q C00T 123.2(6) . . ?
C00K C00Q C00T 117.7(6) . . ?
C00W C00R C00K 121.5(6) . . ?
C00W C00R H00R 119.3 . . ?
C00K C00R H00R 119.3 . . ?
C00N C00S C00M 116.7(6) . . ?
C00N C00S H00S 121.7 . . ?
C00M C00S H00S 121.7 . . ?
C00V C00T C00Q 121.1(6) . . ?
C00V C00T H00T 119.5 . . ?
C00Q C00T H00T 119.5 . . ?
C00M C00U C00P 123.8(7) . . ?
C00M C00U H00U 118.1 . . ?
C00P C00U H00U 118.1 . . ?
C00T C00V C00W 120.1(7) . . ?
C00T C00V H00V 119.9 . . ?
C00W C00V H00V 119.9 . . ?
C00R C00W C00V 121.0(7) . . ?
C00R C00W H00W 119.5 . . ?
C00V C00W H00W 119.5 . . ?

loop_
_geom_bond_atom_site_label_1
_geom_bond_atom_site_label_2
_geom_bond_distance
_geom_bond_site_symmetry_2
_geom_bond_publ_flag
C001 C00A 1.393(5) . ?
C001 C00D 1.417(5) . ?
C001 C003 1.424(4) . ?
C002 C004 1.412(5) . ?
C002 C003 1.413(5) . ?
C002 C005 1.414(5) . ?
C003 C007 1.418(5) . ?
C004 C00B 1.421(5) . ?
C004 C009 1.426(5) . ?
C005 C008 1.202(5) . ?
C006 C00I 1.177(5) . ?
C006 C00C 1.420(5) . ?
C007 C00H 1.355(5) . ?
C007 H007 0.9300 . ?
C008 C00I 1.353(5) . ?
C009 C00A 1.381(5) . ?
C009 C00E 1.427(5) . ?
C00A H00A 0.9300 . ?
C00B C00G 1.356(5) . ?
C00B H00B 0.9300 . ?
C00C C00J 1.390(6) . ?
C00C C00K 1.438(6) . ?
C00D C00F 1.341(5) . ?
C00D H00D 0.9300 . ?
C00E C00L 1.352(6) . ?
C00E H00E 0.9300 . ?
C00F C00H 1.401(5) . ?
C00F H00F 0.9300 . ?
C00G C00L 1.388(6) . ?
C00G H00G 0.9300 . ?
C00H H00H 0.9300 . ?
C00J C00N 1.396(7) . ?
C00J C00P 1.434(6) . ?
C00K C00R 1.400(7) . ?
C00K C00Q 1.405(6) . ?
C00L H00L 0.9300 . ?
C00M C00U 1.324(11) . ?
C00M C00S 1.445(9) . ?
C00M H00M 0.9300 . ?
C00N C00S 1.374(7) . ?
C00N H00N 0.9300 . ?
C00O C00Q 1.361(8) . ?
C00O C00P 1.412(8) . ?
C00O H00O 0.9300 . ?
C00P C00U 1.399(9) . ?
C00Q C00T 1.456(9) . ?
C00R C00W 1.355(7) . ?
C00R H00R 0.9300 . ?
C00S H00S 0.9300 . ?
C00T C00V 1.332(9) . ?
C00T H00T 0.9300 . ?
C00U H00U 0.9300 . ?
C00V C00W 1.387(9) . ?
C00V H00V 0.9300 . ?
C00W H00W 0.9300 . ?
